data_4122020
loop_
_publ_author_name
'Lee, Sarah Yunmi'
'Neufeind, Stefan'
'Fu, Gregory C.'

_publ_section_title
;
 Enantioselective Nucleophile-Catalyzed Synthesis of Tertiary Alkyl
 Fluorides via the \a-Fluorination of Ketenes: Synthetic and Mechanistic
 Studies.
;
_journal_issue 25
_journal_name_full 'Journal of the American Chemical Society'
_journal_page_first 8899
_journal_page_last 8902
_journal_paper_doi 10.1021/ja5044209
_journal_volume 136
_journal_year 2014
_chemical_absolute_configuration ad
_chemical_formula_moiety 'C12 H15 Br F N O'
_chemical_formula_sum 'C12 H15 Br F N O'
_chemical_formula_weight 288.16
_chemical_name_systematic
;
 ?
;
_space_group_crystal_system monoclinic
_space_group_IT_number 4
_space_group_name_Hall 'P 2yb'
_space_group_name_H-M_alt 'P 1 21 1'
_symmetry_space_group_name_Hall 'P 2yb'
_symmetry_space_group_name_H-M 'P 1 21 1'
_atom_sites_solution_hydrogens geom
_atom_sites_solution_primary direct
_audit_creation_date 2013-07-31
_audit_creation_method
;
  Olex2 1.2
  (compiled Apr 23 2013 17:59:47, GUI svn.r4466)
;
_cell_angle_alpha 90
_cell_angle_beta 95.193(4)
_cell_angle_gamma 90
_cell_formula_units_Z 2
_cell_length_a 8.4495(7)
_cell_length_b 5.1247(4)
_cell_length_c 14.4009(12)
_cell_measurement_reflns_used 4500
_cell_measurement_temperature 100
_cell_measurement_theta_max 26.596
_cell_measurement_theta_min 2.420
_cell_volume 621.02(9)
_computing_data_reduction 'SAINT v8.27A (Bruker, 2012)'
_computing_molecular_graphics
;
O. V. Dolomanov, L. J. Bourhis, R. J. Gildea, J. A. K. Howard and H. Puschmann,
OLEX2: a complete structure solution, refinement and analysis program.
J. Appl. Cryst. (2009). 42, 339-341.
;
_computing_publication_material
;
O. V. Dolomanov, L. J. Bourhis, R. J. Gildea, J. A. K. Howard and H. Puschmann,
OLEX2: a complete structure solution, refinement and analysis program.
J. Appl. Cryst. (2009). 42, 339-341.
;
_computing_structure_refinement
;
SHELXL, G.M. Sheldrick, Acta Cryst.
(2008). A64, 112-122
;
_computing_structure_solution
;
SHELXS, G.M. Sheldrick, Acta Cryst.
(2008). A64, 112-122
;
_diffrn_ambient_temperature 100
_diffrn_measured_fraction_theta_full 0.997
_diffrn_measured_fraction_theta_max 0.994
_diffrn_radiation_type MoK\a
_diffrn_radiation_wavelength 0.71073
_diffrn_reflns_av_unetI/netI 0.0338
_diffrn_reflns_Laue_measured_fraction_full 0.997
_diffrn_reflns_Laue_measured_fraction_max 0.994
_diffrn_reflns_limit_h_max 10
_diffrn_reflns_limit_h_min -10
_diffrn_reflns_limit_k_max 6
_diffrn_reflns_limit_k_min -6
_diffrn_reflns_limit_l_max 18
_diffrn_reflns_limit_l_min -17
_diffrn_reflns_number 23534
_diffrn_reflns_point_group_measured_fraction_full 0.989
_diffrn_reflns_point_group_measured_fraction_max 0.984
_diffrn_reflns_theta_full 25.242
_diffrn_reflns_theta_max 26.371
_diffrn_reflns_theta_min 2.420
_exptl_absorpt_coefficient_mu 3.301
_exptl_absorpt_correction_T_max 0.862085
_exptl_absorpt_correction_T_min 0.634353
_exptl_absorpt_correction_type multi-scan
_exptl_absorpt_process_details
;
 TWINABS-2012/1 (Bruker,2012) was used for absorption correction.
 
For component 1:
 wR2(int) was 0.0924 before and 0.0763 after correction.
 The Ratio of minimum to maximum transmission is 0.74.
 The \l/2 correction factor is Not present

Final HKLF 4 output contains 23534 reflections, Rint = 0.0432
 (14358 with I > 3sig(I), Rint = 0.0381)
;
_exptl_crystal_colour colourless
_exptl_crystal_colour_primary colourless
_exptl_crystal_density_diffrn 1.541
_exptl_crystal_F_000 292
_exptl_crystal_size_max 0.25
_exptl_crystal_size_mid 0.24
_exptl_crystal_size_min 0.08
_refine_diff_density_max 0.659
_refine_diff_density_min -0.544
_refine_diff_density_rms 0.072
_refine_ls_abs_structure_details
;
 Flack x determined using 987 quotients [(I+)-(I-)]/[(I+)+(I-)]
 (Parsons and Flack (2004), Acta Cryst. A60, s61).
;
_refine_ls_abs_structure_Flack 0.021(6)
_refine_ls_extinction_method none
_refine_ls_goodness_of_fit_ref 1.092
_refine_ls_hydrogen_treatment constr
_refine_ls_matrix_type full
_refine_ls_number_parameters 149
_refine_ls_number_reflns 2470
_refine_ls_number_restraints 1
_refine_ls_restrained_S_all 1.092
_refine_ls_R_factor_all 0.0361
_refine_ls_R_factor_gt 0.0343
_refine_ls_shift/su_max 0.000
_refine_ls_shift/su_mean 0.000
_refine_ls_structure_factor_coef Fsqd
_refine_ls_weighting_details
;
 w=1/[\s^2^(Fo^2^)+(0.0379P)^2^+0.7929P]
 where P=(Fo^2^+2Fc^2^)/3
;
_refine_ls_weighting_scheme calc
_refine_ls_wR_factor_gt 0.0842
_refine_ls_wR_factor_ref 0.0856
_reflns_Friedel_coverage 0.775
_reflns_Friedel_fraction_full 0.979
_reflns_Friedel_fraction_max 0.972
_reflns_number_gt 2404
_reflns_number_total 2470
_reflns_threshold_expression 'I > 2\s(I)'
_cod_data_source_file ja5044209_si_002.cif
_cod_data_source_block syl003
_cod_depositor_comments 'Adding full bibliography for 4122019--4122021.cif.'
_cod_database_code 4122020
_olex2_refinement_description
;
1. Fixed Uiso
 At 1.2 times of:
  All C(H) groups, All N(H) groups
 At 1.5 times of:
  All C(H,H,H) groups
2.a Ternary CH refined with riding coordinates:
 C4(H4)
2.b Aromatic/amide H refined with riding coordinates:
 N1(H1), C9(H9), C8(H8), C11(H11), C12(H12)
2.c Idealised Me refined as rotating group:
 C5(H5A,H5B,H5C), C3(H3A,H3B,H3C), C6(H6A,H6B,H6C)
;
_shelx_space_group_comment
;
The symmetry employed for this shelxl refinement is uniquely defined
by the following loop, which should always be used as a source of
symmetry information in preference to the above space-group names.
They are only intended as comments.
;
_shelxl_version_number 2013-2

loop_
_space_group_symop_operation_xyz
'x, y, z'
'-x, y+1/2, -z'

loop_
_atom_site_label
_atom_site_type_symbol
_atom_site_fract_x
_atom_site_fract_y
_atom_site_fract_z
_atom_site_U_iso_or_equiv
_atom_site_adp_type
_atom_site_occupancy
_atom_site_site_symmetry_order
_atom_site_calc_flag
_atom_site_refinement_flags_posn
_atom_site_refinement_flags_adp
Br1 Br 0.65184(9) 0.67033(18) 0.72722(5) 0.03878(19) Uani 1 1 d . .
F1 F 0.8681(6) 0.3998(8) 0.1596(3) 0.0397(12) Uani 1 1 d . .
O1 O 0.8051(7) 0.9638(9) 0.2920(4) 0.0376(14) Uani 1 1 d . .
N1 N 0.8106(7) 0.5310(11) 0.3272(4) 0.0251(13) Uani 1 1 d . .
H1 H 0.8226 0.3729 0.3050 0.030 Uiso 1 1 calc R U
C9 C 0.8147(8) 0.7862(12) 0.5679(5) 0.0227(14) Uani 1 1 d . .
H9 H 0.8618 0.9229 0.6055 0.027 Uiso 1 1 calc R U
C7 C 0.7805(8) 0.5592(12) 0.4220(5) 0.0201(13) Uani 1 1 d . .
C8 C 0.8490(8) 0.7585(12) 0.4765(5) 0.0240(15) Uani 1 1 d . .
H8 H 0.9200 0.8768 0.4510 0.029 Uiso 1 1 calc R U
C1 C 0.8216(9) 0.7372(10) 0.2693(6) 0.0287(16) Uani 1 1 d . .
C11 C 0.6450(8) 0.4068(12) 0.5525(5) 0.0235(14) Uani 1 1 d . .
H11 H 0.5765 0.2862 0.5790 0.028 Uiso 1 1 calc R U
C12 C 0.6810(8) 0.3804(12) 0.4613(5) 0.0240(14) Uani 1 1 d . .
H12 H 0.6376 0.2388 0.4248 0.029 Uiso 1 1 calc R U
C2 C 0.8620(8) 0.672(2) 0.1691(4) 0.0342(15) Uani 1 1 d . .
C4 C 0.7261(12) 0.7717(14) 0.1007(6) 0.0395(19) Uani 1 1 d . .
H4 H 0.7214 0.9656 0.1076 0.047 Uiso 1 1 calc R U
C5 C 0.5694(9) 0.666(4) 0.1196(5) 0.0493(18) Uani 1 1 d . .
H5A H 0.5719 0.4750 0.1164 0.074 Uiso 1 1 calc R U
H5B H 0.4876 0.7328 0.0731 0.074 Uiso 1 1 calc R U
H5C H 0.5448 0.7199 0.1820 0.074 Uiso 1 1 calc R U
C10 C 0.7113(8) 0.6135(11) 0.6043(4) 0.0231(16) Uani 1 1 d . .
C3 C 1.0267(11) 0.7688(17) 0.1567(7) 0.050(2) Uani 1 1 d . .
H3A H 1.1016 0.6964 0.2060 0.075 Uiso 1 1 calc R U
H3B H 1.0286 0.9597 0.1604 0.075 Uiso 1 1 calc R U
H3C H 1.0574 0.7133 0.0958 0.075 Uiso 1 1 calc R U
C6 C 0.7660(14) 0.713(3) 0.0004(6) 0.060(3) Uani 1 1 d . .
H6A H 0.8744 0.7716 -0.0074 0.091 Uiso 1 1 calc R U
H6B H 0.6910 0.8054 -0.0440 0.091 Uiso 1 1 calc R U
H6C H 0.7580 0.5249 -0.0112 0.091 Uiso 1 1 calc R U

loop_
_atom_site_aniso_label
_atom_site_aniso_U_11
_atom_site_aniso_U_22
_atom_site_aniso_U_33
_atom_site_aniso_U_23
_atom_site_aniso_U_13
_atom_site_aniso_U_12
Br1 0.0431(3) 0.0444(4) 0.0290(3) -0.0022(5) 0.0040(3) 0.0025(6)
F1 0.063(3) 0.0130(18) 0.045(3) -0.0038(18) 0.016(2) 0.0056(19)
O1 0.065(4) 0.010(2) 0.037(3) -0.004(2) 0.006(3) 0.000(2)
N1 0.038(4) 0.007(2) 0.030(3) -0.004(2) 0.000(3) 0.000(2)
C9 0.019(3) 0.017(3) 0.031(4) -0.005(3) -0.006(3) 0.001(3)
C7 0.017(3) 0.014(3) 0.030(4) -0.001(3) 0.002(3) 0.004(3)
C8 0.018(3) 0.014(3) 0.039(4) 0.004(2) -0.004(3) -0.001(2)
C1 0.041(4) 0.011(3) 0.036(3) 0.000(3) 0.006(4) -0.001(2)
C11 0.022(3) 0.013(3) 0.036(3) 0.003(2) 0.001(3) -0.002(3)
C12 0.021(3) 0.013(3) 0.037(4) -0.002(3) -0.004(3) -0.003(3)
C2 0.046(4) 0.014(2) 0.044(3) 0.005(6) 0.012(3) 0.002(5)
C4 0.056(5) 0.022(3) 0.040(4) -0.001(3) 0.003(4) -0.004(4)
C5 0.039(4) 0.070(5) 0.038(3) -0.013(8) 0.001(3) -0.010(8)
C10 0.026(3) 0.020(4) 0.022(3) 0.002(2) -0.006(3) 0.005(2)
C3 0.046(5) 0.041(4) 0.065(6) -0.009(4) 0.021(5) -0.002(4)
C6 0.097(8) 0.046(6) 0.040(4) -0.001(4) 0.019(4) -0.002(6)

loop_
_atom_type_symbol
_atom_type_description
_atom_type_scat_dispersion_real
_atom_type_scat_dispersion_imag
_atom_type_scat_source
C C 0.0033 0.0016 'International Tables Vol C Tables 4.2.6.8 and 6.1.1.4'
H H 0.0000 0.0000 'International Tables Vol C Tables 4.2.6.8 and 6.1.1.4'
Br Br -0.2901 2.4595 'International Tables Vol C Tables 4.2.6.8 and 6.1.1.4'
F F 0.0171 0.0103 'International Tables Vol C Tables 4.2.6.8 and 6.1.1.4'
N N 0.0061 0.0033 'International Tables Vol C Tables 4.2.6.8 and 6.1.1.4'
O O 0.0106 0.0060 'International Tables Vol C Tables 4.2.6.8 and 6.1.1.4'

loop_
_geom_angle_atom_site_label_1
_geom_angle_atom_site_label_2
_geom_angle_atom_site_label_3
_geom_angle
C1 N1 C7 122.8(6)
C10 C9 C8 119.4(6)
C8 C7 N1 121.2(6)
C8 C7 C12 119.4(6)
C12 C7 N1 119.3(6)
C9 C8 C7 120.2(6)
O1 C1 N1 124.2(7)
O1 C1 C2 119.8(7)
N1 C1 C2 116.0(6)
C12 C11 C10 118.3(6)
C11 C12 C7 120.8(6)
F1 C2 C1 108.6(6)
F1 C2 C4 107.5(6)
F1 C2 C3 105.8(6)
C4 C2 C1 108.2(6)
C3 C2 C1 108.9(7)
C3 C2 C4 117.5(7)
C2 C4 C6 108.8(8)
C5 C4 C2 113.0(7)
C5 C4 C6 112.2(8)
C9 C10 Br1 118.9(5)
C9 C10 C11 121.7(6)
C11 C10 Br1 119.3(5)

loop_
_geom_bond_atom_site_label_1
_geom_bond_atom_site_label_2
_geom_bond_distance
Br1 C10 1.906(7)
F1 C2 1.404(11)
O1 C1 1.218(8)
N1 C7 1.420(9)
N1 C1 1.355(8)
C9 C8 1.381(10)
C9 C10 1.379(9)
C7 C8 1.383(9)
C7 C12 1.396(10)
C1 C2 1.548(10)
C11 C12 1.382(10)
C11 C10 1.385(9)
C2 C4 1.532(11)
C2 C3 1.503(11)
C4 C5 1.479(13)
C4 C6 1.542(12)
